data_4089170
loop_
_publ_author_name
'Valyaev, Dmitry A.'
'Wei, Duo'
'Elangovan, Saravanakumar'
'Cavailles, Matthieu'
'Dorcet, Vincent'
'Sortais, Jean-Baptiste'
'Darcel, Christophe'
'Lugan, No\"el'

_publ_section_title
;
 Half-Sandwich Manganese Complexes Bearing Cp Tethered N-Heterocyclic
 Carbene Ligands: Synthesis and Mechanistic Insights into the Catalytic
 Ketone Hydrosilylation
;
_journal_issue 24
_journal_name_full Organometallics
_journal_page_first 4090
_journal_paper_doi 10.1021/acs.organomet.6b00785
_journal_volume 35
_journal_year 2016
_chemical_compound_source 'synthesis as described'
_chemical_formula_moiety 'C21 H21 Mn N2 O2'
_chemical_formula_sum 'C21 H21 Mn N2 O2'
_chemical_formula_weight 388.34
_space_group_IT_number 14
_space_group_name_Hall '-P 2yn'
_space_group_name_H-M_alt 'P 1 21/n 1'
_symmetry_cell_setting monoclinic
_symmetry_Int_Tables_number 14
_symmetry_space_group_name_Hall '-P 2yn'
_symmetry_space_group_name_H-M 'P 1 21/n 1'
_atom_sites_solution_hydrogens geom
_audit_creation_date 2014-07-28T10:54:29-00:00
_audit_creation_method 'WinGX routine CIF_UPDATE'
_cell_angle_alpha 90
_cell_angle_beta 94.879(2)
_cell_angle_gamma 90
_cell_formula_units_Z 4
_cell_length_a 11.5849(7)
_cell_length_b 12.3559(7)
_cell_length_c 12.3781(7)
_cell_measurement_reflns_used 9999
_cell_measurement_temperature 173(2)
_cell_measurement_theta_max 36.29
_cell_measurement_theta_min 1.80
_cell_measurement_wavelength 0.71073
_cell_volume 1765.40(18)
_computing_structure_refinement 'SHELXL-2013 (Sheldrick, 2013)'
_diffrn_ambient_temperature 173(2)
_diffrn_measured_fraction_theta_full 0.998
_diffrn_measured_fraction_theta_max 0.998
_diffrn_measurement_device_type 'Bruker APEX II'
_diffrn_measurement_method 'phi and omega scans'
_diffrn_radiation_monochromator graphite
_diffrn_radiation_probe x-ray
_diffrn_radiation_source 'Incoatec I\mS Microsource '
_diffrn_radiation_type MoK\a
_diffrn_radiation_wavelength 0.71073
_diffrn_reflns_av_R_equivalents 0.0206
_diffrn_reflns_av_unetI/netI 0.0089
_diffrn_reflns_Laue_measured_fraction_full 0.998
_diffrn_reflns_Laue_measured_fraction_max 0.998
_diffrn_reflns_limit_h_max 14
_diffrn_reflns_limit_h_min -14
_diffrn_reflns_limit_k_max 15
_diffrn_reflns_limit_k_min -15
_diffrn_reflns_limit_l_max 15
_diffrn_reflns_limit_l_min -15
_diffrn_reflns_number 38495
_diffrn_reflns_point_group_measured_fraction_full 0.998
_diffrn_reflns_point_group_measured_fraction_max 0.998
_diffrn_reflns_theta_full 25.242
_diffrn_reflns_theta_max 26.370
_diffrn_reflns_theta_min 2.333
_diffrn_standards_decay_% 0
_diffrn_standards_interval_count 0
_diffrn_standards_number 0
_exptl_absorpt_coefficient_mu 0.766
_exptl_absorpt_correction_T_max 0.7465
_exptl_absorpt_correction_T_min 0.6880
_exptl_absorpt_correction_type multi-scan
_exptl_absorpt_process_details
;
'SADABS, Sheldrick, Bruker, 2000'
;
_exptl_crystal_colour yellow
_exptl_crystal_density_diffrn 1.461
_exptl_crystal_description prism
_exptl_crystal_F_000 808
_exptl_crystal_size_max 0.15
_exptl_crystal_size_mid 0.15
_exptl_crystal_size_min 0.08
_refine_diff_density_max 0.254
_refine_diff_density_min -0.343
_refine_diff_density_rms 0.054
_refine_ls_extinction_method none
_refine_ls_goodness_of_fit_ref 1.051
_refine_ls_hydrogen_treatment constr
_refine_ls_matrix_type full
_refine_ls_number_parameters 237
_refine_ls_number_reflns 3605
_refine_ls_number_restraints 0
_refine_ls_restrained_S_all 1.051
_refine_ls_R_factor_all 0.0260
_refine_ls_R_factor_gt 0.0248
_refine_ls_shift/su_max 0.000
_refine_ls_shift/su_mean 0.000
_refine_ls_structure_factor_coef Fsqd
_refine_ls_weighting_details 'w=1/[\s^2^(Fo^2^)+(0.0345P)^2^+1.0247P] where P=(Fo^2^+2Fc^2^)/3'
_refine_ls_weighting_scheme calc
_refine_ls_wR_factor_gt 0.0659
_refine_ls_wR_factor_ref 0.0671
_reflns_number_gt 3447
_reflns_number_total 3605
_reflns_threshold_expression 'I > 2\s(I)'
_cod_data_source_file om6b00785_si_002.cif
_cod_data_source_block 2b
_cod_original_sg_symbol_H-M 'P 21/n'
_cod_database_code 4089170
_shelxl_version_number 2013-4

loop_
_symmetry_equiv_pos_as_xyz
'x, y, z'
'-x+1/2, y+1/2, -z+1/2'
'-x, -y, -z'
'x-1/2, -y-1/2, z-1/2'

loop_
_atom_site_label
_atom_site_type_symbol
_atom_site_fract_x
_atom_site_fract_y
_atom_site_fract_z
_atom_site_U_iso_or_equiv
_atom_site_adp_type
_atom_site_occupancy
_atom_site_site_symmetry_order
_atom_site_calc_flag
_atom_site_refinement_flags_posn
_atom_site_refinement_flags_adp
_atom_site_refinement_flags_occupancy
C1 C 0.17790(11) 0.12018(11) -0.00835(11) 0.0199(3) Uani 1 1 d . . .
C2 C 0.11292(12) 0.27550(12) 0.10229(11) 0.0222(3) Uani 1 1 d . . .
C3 C 0.34564(11) 0.24319(10) 0.12014(10) 0.0149(2) Uani 1 1 d . . .
C5 C 0.51485(12) 0.33286(11) 0.16961(11) 0.0208(3) Uani 1 1 d . . .
H5 H 0.5787 0.3590 0.2124 0.025 Uiso 1 1 calc R U .
C4 C 0.48871(12) 0.35220(11) 0.06394(11) 0.0199(3) Uani 1 1 d . . .
H4 H 0.5310 0.3942 0.0191 0.024 Uiso 1 1 calc R U .
C11 C 0.28172(12) 0.08302(11) 0.27368(10) 0.0199(3) Uani 1 1 d . . .
C12 C 0.17995(13) 0.13858(12) 0.29927(11) 0.0251(3) Uani 1 1 d . . .
H12 H 0.1768 0.1952 0.3485 0.030 Uiso 1 1 calc R U .
C13 C 0.08385(13) 0.09233(12) 0.23632(12) 0.0278(3) Uani 1 1 d . . .
H13 H 0.0069 0.1134 0.2373 0.033 Uiso 1 1 calc R U .
C14 C 0.12543(12) 0.00922(12) 0.17237(13) 0.0256(3) Uani 1 1 d . . .
H14 H 0.0808 -0.0340 0.1235 0.031 Uiso 1 1 calc R U .
C15 C 0.24816(12) 0.00278(11) 0.19566(12) 0.0220(3) Uani 1 1 d . . .
H15 H 0.2974 -0.0457 0.1649 0.026 Uiso 1 1 calc R U .
C7 C 0.40269(13) 0.10766(12) 0.31954(11) 0.0244(3) Uani 1 1 d . . .
H7A H 0.4572 0.0683 0.2790 0.029 Uiso 1 1 calc R U .
H7B H 0.4127 0.0835 0.3943 0.029 Uiso 1 1 calc R U .
C6 C 0.42851(13) 0.22820(12) 0.31463(11) 0.0247(3) Uani 1 1 d . . .
H6A H 0.3707 0.2678 0.3509 0.030 Uiso 1 1 calc R U .
H6B H 0.5036 0.2425 0.3528 0.030 Uiso 1 1 calc R U .
C21 C 0.34175(10) 0.29461(10) -0.07780(10) 0.0156(2) Uani 1 1 d . . .
C22 C 0.27686(11) 0.38186(11) -0.12157(10) 0.0181(3) Uani 1 1 d . . .
C23 C 0.24973(12) 0.38324(12) -0.23368(11) 0.0232(3) Uani 1 1 d . . .
H23 H 0.2061 0.4403 -0.2645 0.028 Uiso 1 1 calc R U .
C24 C 0.28590(12) 0.30212(13) -0.30041(11) 0.0243(3) Uani 1 1 d . . .
C25 C 0.34793(12) 0.21524(12) -0.25339(11) 0.0227(3) Uani 1 1 d . . .
H25 H 0.3698 0.1591 -0.2973 0.027 Uiso 1 1 calc R U .
C26 C 0.37806(11) 0.21026(11) -0.14239(11) 0.0189(3) Uani 1 1 d . . .
C27 C 0.24017(13) 0.47411(11) -0.05295(12) 0.0243(3) Uani 1 1 d . . .
H27A H 0.2670 0.4613 0.0215 0.036 Uiso 1 1 calc R U .
H27B H 0.1572 0.4795 -0.0596 0.036 Uiso 1 1 calc R U .
H27C H 0.2729 0.5404 -0.0770 0.036 Uiso 1 1 calc R U .
C28 C 0.26469(16) 0.31039(16) -0.42232(12) 0.0376(4) Uani 1 1 d . . .
H28A H 0.2953 0.2474 -0.4552 0.056 Uiso 0.5 1 calc R U P
H28B H 0.3024 0.3739 -0.4470 0.056 Uiso 0.5 1 calc R U P
H28C H 0.1829 0.3152 -0.4422 0.056 Uiso 0.5 1 calc R U P
H28D H 0.2251 0.3769 -0.4411 0.056 Uiso 0.5 1 calc R U P
H28E H 0.2180 0.2504 -0.4493 0.056 Uiso 0.5 1 calc R U P
H28F H 0.3375 0.3091 -0.4540 0.056 Uiso 0.5 1 calc R U P
C29 C 0.44966(13) 0.11808(12) -0.09363(12) 0.0275(3) Uani 1 1 d . . .
H29A H 0.4670 0.0686 -0.1498 0.041 Uiso 1 1 calc R U .
H29B H 0.4071 0.0810 -0.0416 0.041 Uiso 1 1 calc R U .
H29C H 0.5206 0.1458 -0.0584 0.041 Uiso 1 1 calc R U .
N2 N 0.42848(9) 0.26642(9) 0.20284(8) 0.0175(2) Uani 1 1 d . . .
N1 N 0.38597(9) 0.29729(9) 0.03419(8) 0.0154(2) Uani 1 1 d . . .
Mn1 Mn 0.20025(2) 0.15927(2) 0.12895(2) 0.01499(7) Uani 1 1 d . . .
O1 O 0.15257(9) 0.08683(9) -0.09541(8) 0.0293(2) Uani 1 1 d . . .
O2 O 0.05141(10) 0.34877(9) 0.08405(11) 0.0364(3) Uani 1 1 d . . .

loop_
_atom_site_aniso_label
_atom_site_aniso_U_11
_atom_site_aniso_U_22
_atom_site_aniso_U_33
_atom_site_aniso_U_23
_atom_site_aniso_U_13
_atom_site_aniso_U_12
C1 0.0157(6) 0.0199(6) 0.0240(7) 0.0027(5) 0.0004(5) -0.0021(5)
C2 0.0195(6) 0.0233(7) 0.0243(7) 0.0048(5) 0.0057(5) -0.0009(5)
C3 0.0169(6) 0.0137(6) 0.0142(6) -0.0006(4) 0.0011(4) 0.0019(5)
C5 0.0187(6) 0.0224(7) 0.0209(7) -0.0027(5) -0.0012(5) -0.0040(5)
C4 0.0182(6) 0.0217(6) 0.0197(6) -0.0011(5) 0.0020(5) -0.0057(5)
C11 0.0239(7) 0.0186(6) 0.0172(6) 0.0072(5) 0.0020(5) 0.0005(5)
C12 0.0326(8) 0.0255(7) 0.0185(6) 0.0066(5) 0.0092(6) 0.0053(6)
C13 0.0213(7) 0.0307(8) 0.0329(8) 0.0148(6) 0.0106(6) 0.0027(6)
C14 0.0227(7) 0.0196(7) 0.0340(8) 0.0097(6) -0.0003(6) -0.0056(5)
C15 0.0228(7) 0.0153(6) 0.0276(7) 0.0043(5) 0.0008(5) 0.0008(5)
C7 0.0281(7) 0.0238(7) 0.0203(7) 0.0064(5) -0.0044(5) -0.0014(6)
C6 0.0346(8) 0.0257(7) 0.0129(6) 0.0015(5) -0.0037(5) -0.0059(6)
C21 0.0148(6) 0.0196(6) 0.0125(6) 0.0003(5) 0.0018(4) -0.0036(5)
C22 0.0173(6) 0.0203(6) 0.0170(6) 0.0019(5) 0.0024(5) -0.0037(5)
C23 0.0224(7) 0.0275(7) 0.0192(6) 0.0064(5) -0.0018(5) -0.0036(6)
C24 0.0234(7) 0.0351(8) 0.0143(6) 0.0005(5) 0.0013(5) -0.0132(6)
C25 0.0220(7) 0.0287(7) 0.0183(6) -0.0074(5) 0.0066(5) -0.0087(5)
C26 0.0153(6) 0.0217(7) 0.0201(6) -0.0024(5) 0.0040(5) -0.0039(5)
C27 0.0278(7) 0.0204(7) 0.0248(7) 0.0021(5) 0.0028(6) 0.0034(5)
C28 0.0474(10) 0.0501(10) 0.0147(7) 0.0014(7) -0.0014(6) -0.0156(8)
C29 0.0244(7) 0.0266(7) 0.0314(8) -0.0067(6) 0.0019(6) 0.0055(6)
N2 0.0204(5) 0.0189(5) 0.0129(5) 0.0000(4) -0.0006(4) -0.0020(4)
N1 0.0155(5) 0.0172(5) 0.0134(5) -0.0003(4) 0.0005(4) -0.0020(4)
Mn1 0.01453(11) 0.01474(11) 0.01577(11) 0.00204(7) 0.00176(7) 0.00004(7)
O1 0.0302(6) 0.0345(6) 0.0220(5) -0.0041(4) -0.0043(4) -0.0072(5)
O2 0.0304(6) 0.0299(6) 0.0503(7) 0.0151(5) 0.0119(5) 0.0122(5)

loop_
_atom_type_symbol
_atom_type_description
_atom_type_scat_dispersion_real
_atom_type_scat_dispersion_imag
_atom_type_scat_source
C C 0.0033 0.0016 'International Tables Vol C Tables 4.2.6.8 and 6.1.1.4'
H H 0 0 'International Tables Vol C Tables 4.2.6.8 and 6.1.1.4'
N N 0.0061 0.0033 'International Tables Vol C Tables 4.2.6.8 and 6.1.1.4'
Mn Mn 0.3368 0.7283 'International Tables Vol C Tables 4.2.6.8 and 6.1.1.4'
O O 0.0106 0.006 'International Tables Vol C Tables 4.2.6.8 and 6.1.1.4'

loop_
_geom_angle_atom_site_label_1
_geom_angle_atom_site_label_2
_geom_angle_atom_site_label_3
_geom_angle
O1 C1 Mn1 171.98(12)
O2 C2 Mn1 176.98(13)
N1 C3 N2 102.35(10)
N1 C3 Mn1 129.98(9)
N2 C3 Mn1 127.57(9)
C4 C5 N2 106.69(11)
C4 C5 H5 126.7
N2 C5 H5 126.7
C5 C4 N1 106.78(12)
C5 C4 H4 126.6
N1 C4 H4 126.6
C15 C11 C12 107.76(12)
C15 C11 C7 126.50(13)
C12 C11 C7 125.72(13)
C15 C11 Mn1 70.46(8)
C12 C11 Mn1 70.34(8)
C7 C11 Mn1 123.53(9)
C11 C12 C13 107.99(13)
C11 C12 Mn1 71.23(8)
C13 C12 Mn1 69.98(8)
C11 C12 H12 126.0
C13 C12 H12 126.0
Mn1 C12 H12 124.4
C14 C13 C12 108.17(13)
C14 C13 Mn1 70.63(8)
C12 C13 Mn1 71.32(8)
C14 C13 H13 125.9
C12 C13 H13 125.9
Mn1 C13 H13 123.8
C13 C14 C15 108.04(13)
C13 C14 Mn1 70.94(8)
C15 C14 Mn1 71.38(8)
C13 C14 H14 126.0
C15 C14 H14 126.0
Mn1 C14 H14 123.3
C11 C15 C14 108.03(13)
C11 C15 Mn1 71.33(8)
C14 C15 Mn1 69.72(8)
C11 C15 H15 126.0
C14 C15 H15 126.0
Mn1 C15 H15 124.6
C11 C7 C6 111.38(12)
C11 C7 H7A 109.4
C6 C7 H7A 109.4
C11 C7 H7B 109.4
C6 C7 H7B 109.4
H7A C7 H7B 108.0
N2 C6 C7 111.70(11)
N2 C6 H6A 109.3
C7 C6 H6A 109.3
N2 C6 H6B 109.3
C7 C6 H6B 109.3
H6A C6 H6B 107.9
C22 C21 C26 122.07(12)
C22 C21 N1 119.49(11)
C26 C21 N1 117.93(11)
C23 C22 C21 117.58(13)
C23 C22 C27 120.08(12)
C21 C22 C27 122.30(11)
C24 C23 C22 121.96(13)
C24 C23 H23 119.0
C22 C23 H23 119.0
C23 C24 C25 118.69(12)
C23 C24 C28 120.95(15)
C25 C24 C28 120.27(14)
C26 C25 C24 121.66(13)
C26 C25 H25 119.2
C24 C25 H25 119.2
C25 C26 C21 117.99(13)
C25 C26 C29 120.90(13)
C21 C26 C29 121.11(12)
C22 C27 H27A 109.5
C22 C27 H27B 109.5
H27A C27 H27B 109.5
C22 C27 H27C 109.5
H27A C27 H27C 109.5
H27B C27 H27C 109.5
C24 C28 H28A 109.5
C24 C28 H28B 109.5
H28A C28 H28B 109.5
C24 C28 H28C 109.5
H28A C28 H28C 109.5
H28B C28 H28C 109.5
C24 C28 H28D 109.5
H28A C28 H28D 141.1
H28B C28 H28D 56.3
H28C C28 H28D 56.3
C24 C28 H28E 109.5
H28A C28 H28E 56.3
H28B C28 H28E 141.1
H28C C28 H28E 56.3
H28D C28 H28E 109.5
C24 C28 H28F 109.5
H28A C28 H28F 56.3
H28B C28 H28F 56.3
H28C C28 H28F 141.1
H28D C28 H28F 109.5
H28E C28 H28F 109.5
C26 C29 H29A 109.5
C26 C29 H29B 109.5
H29A C29 H29B 109.5
C26 C29 H29C 109.5
H29A C29 H29C 109.5
H29B C29 H29C 109.5
C3 N2 C5 112.32(11)
C3 N2 C6 125.60(11)
C5 N2 C6 122.08(11)
C3 N1 C4 111.86(10)
C3 N1 C21 128.32(10)
C4 N1 C21 119.54(10)
C1 Mn1 C2 90.44(6)
C1 Mn1 C3 98.36(6)
C2 Mn1 C3 92.29(6)
C1 Mn1 C14 88.58(6)
C2 Mn1 C14 120.88(6)
C3 Mn1 C14 146.16(5)
C1 Mn1 C13 116.36(6)
C2 Mn1 C13 92.81(6)
C3 Mn1 C13 144.83(6)
C14 Mn1 C13 38.43(6)
C1 Mn1 C12 152.86(6)
C2 Mn1 C12 99.80(6)
C3 Mn1 C12 106.19(6)
C14 Mn1 C12 64.56(6)
C13 Mn1 C12 38.70(6)
C1 Mn1 C15 97.77(6)
C2 Mn1 C15 157.30(6)
C3 Mn1 C15 107.27(5)
C14 Mn1 C15 38.89(5)
C13 Mn1 C15 64.57(5)
C12 Mn1 C15 64.23(6)
C1 Mn1 C11 134.01(6)
C2 Mn1 C11 135.06(6)
C3 Mn1 C11 87.75(5)
C14 Mn1 C11 64.67(5)
C13 Mn1 C11 64.64(5)
C12 Mn1 C11 38.43(5)
C15 Mn1 C11 38.20(5)

loop_
_geom_bond_atom_site_label_1
_geom_bond_atom_site_label_2
_geom_bond_distance
C1 O1 1.1676(17)
C1 Mn1 1.7647(14)
C2 O2 1.1623(18)
C2 Mn1 1.7714(14)
C3 N1 1.3717(16)
C3 N2 1.3727(16)
C3 Mn1 1.9888(13)
C5 C4 1.339(2)
C5 N2 1.3835(17)
C5 H5 0.9300
C4 N1 1.3922(16)
C4 H4 0.9300
C11 C15 1.4153(19)
C11 C12 1.423(2)
C11 C7 1.4979(19)
C11 Mn1 2.1679(13)
C12 C13 1.423(2)
C12 Mn1 2.1562(14)
C12 H12 0.9300
C13 C14 1.406(2)
C13 Mn1 2.1386(14)
C13 H13 0.9300
C14 C15 1.4288(19)
C14 Mn1 2.1346(14)
C14 H14 0.9300
C15 Mn1 2.1566(13)
C15 H15 0.9300
C7 C6 1.521(2)
C7 H7A 0.9700
C7 H7B 0.9700
C6 N2 1.4621(16)
C6 H6A 0.9700
C6 H6B 0.9700
C21 C22 1.3970(19)
C21 C26 1.3998(18)
C21 N1 1.4368(15)
C22 C23 1.3967(18)
C22 C27 1.5042(19)
C23 C24 1.386(2)
C23 H23 0.9300
C24 C25 1.392(2)
C24 C28 1.5116(19)
C25 C26 1.3899(19)
C25 H25 0.9300
C26 C29 1.505(2)
C27 H27A 0.9600
C27 H27B 0.9600
C27 H27C 0.9600
C28 H28A 0.9600
C28 H28B 0.9600
C28 H28C 0.9600
C28 H28D 0.9600
C28 H28E 0.9600
C28 H28F 0.9600
C29 H29A 0.9600
C29 H29B 0.9600
C29 H29C 0.9600

loop_
_geom_hbond_atom_site_label_D
_geom_hbond_atom_site_label_H
_geom_hbond_atom_site_label_A
_geom_hbond_distance_DH
_geom_hbond_distance_HA
_geom_hbond_distance_DA
_geom_hbond_angle_DHA
_geom_hbond_site_symmetry_A
C5 H5 O1 0.93 2.55 3.3468(17) 144.1 4_666

loop_
_geom_torsion_atom_site_label_1
_geom_torsion_atom_site_label_2
_geom_torsion_atom_site_label_3
_geom_torsion_atom_site_label_4
_geom_torsion
N2 C5 C4 N1 0.22(15)
C15 C11 C12 C13 -0.20(15)
C7 C11 C12 C13 178.38(12)
Mn1 C11 C12 C13 60.63(9)
C15 C11 C12 Mn1 -60.83(9)
C7 C11 C12 Mn1 117.75(13)
C11 C12 C13 C14 -0.08(15)
Mn1 C12 C13 C14 61.35(10)
C11 C12 C13 Mn1 -61.43(9)
C12 C13 C14 C15 0.33(16)
Mn1 C13 C14 C15 62.11(9)
C12 C13 C14 Mn1 -61.78(10)
C12 C11 C15 C14 0.40(15)
C7 C11 C15 C14 -178.17(12)
Mn1 C11 C15 C14 -60.35(9)
C12 C11 C15 Mn1 60.76(9)
C7 C11 C15 Mn1 -117.82(13)
C13 C14 C15 C11 -0.46(15)
Mn1 C14 C15 C11 61.37(9)
C13 C14 C15 Mn1 -61.83(10)
C15 C11 C7 C6 130.42(14)
C12 C11 C7 C6 -47.91(18)
Mn1 C11 C7 C6 40.91(16)
C11 C7 C6 N2 -65.94(16)
C26 C21 C22 C23 -0.66(19)
N1 C21 C22 C23 171.02(11)
C26 C21 C22 C27 -178.42(12)
N1 C21 C22 C27 -6.74(19)
C21 C22 C23 C24 -0.5(2)
C27 C22 C23 C24 177.34(13)
C22 C23 C24 C25 2.1(2)
C22 C23 C24 C28 -174.49(13)
C23 C24 C25 C26 -2.6(2)
C28 C24 C25 C26 174.00(13)
C24 C25 C26 C21 1.47(19)
C24 C25 C26 C29 -177.29(13)
C22 C21 C26 C25 0.18(19)
N1 C21 C26 C25 -171.63(11)
C22 C21 C26 C29 178.93(12)
N1 C21 C26 C29 7.12(18)
N1 C3 N2 C5 0.77(14)
Mn1 C3 N2 C5 -175.93(9)
N1 C3 N2 C6 -179.84(12)
Mn1 C3 N2 C6 3.46(19)
C4 C5 N2 C3 -0.65(16)
C4 C5 N2 C6 179.94(12)
C7 C6 N2 C3 46.77(18)
C7 C6 N2 C5 -133.90(13)
N2 C3 N1 C4 -0.63(14)
Mn1 C3 N1 C4 175.96(10)
N2 C3 N1 C21 173.20(12)
Mn1 C3 N1 C21 -10.20(19)
C5 C4 N1 C3 0.27(15)
C5 C4 N1 C21 -174.17(12)
C22 C21 N1 C3 103.90(15)
C26 C21 N1 C3 -84.08(16)
C22 C21 N1 C4 -82.68(15)
C26 C21 N1 C4 89.34(15)
